data_7215662
loop_
_publ_author_name
'Arlin, Jean-Baptiste'
'Bhardwaj, Rajni M.'
'Johnston, Andrea'
'Miller, Gary J.'
'Bardin, Julie'
'MacDougall, Fiona'
'Fernandes, Philippe'
'Shankland, Kenneth'
'David, William I. F.'
'Florence, Alastair J.'

_publ_section_title
;
 Structure and stability of two polymorphs of creatine and its monohydrate
;
_journal_issue 35
_journal_name_full CrystEngComm
_journal_page_first 8197
_journal_paper_doi 10.1039/C4CE00508B
_journal_volume 16
_journal_year 2014
_chemical_formula_moiety 'C4 H9 N3 O2'
_chemical_formula_sum 'C4 H9 N3 O2'
_chemical_formula_weight 131.14
_chemical_name_common
;            
Creatine form I
;
_space_group_IT_number 33
_symmetry_cell_setting orthorhombic
_symmetry_space_group_name_Hall 'P -2ac -2n'
_symmetry_space_group_name_H-M 'P n 21 a'
_cell_angle_alpha 90
_cell_angle_beta 90
_cell_angle_gamma 90
_cell_formula_units_Z 4
_cell_length_a 11.9450(2)
_cell_length_b 9.5273(1)
_cell_length_c 5.3438(1)
_cell_measurement_temperature 298(2)
_cell_volume 608.144(17)
_diffrn_ambient_temperature 298(2)
_diffrn_radiation_wavelength 1.54056
_exptl_crystal_colour colourless
_exptl_crystal_density_diffrn 1.432
_exptl_crystal_preparation
;
Creatine Form I was prepared by slurrying an  excess ofcreatine anhydrous in
isoamyl alcohol for one week with cycle of temperature between room temperature
and 383K.The excess solid obtained was creatine form I.  
the powder produced was loaded in a 0.7 mm borosilicate glass capillary,
mounted on Bruker AXS D8 X-ray powder diffractometer equipped with 
primary monochromator (CuKa1, l = 1.54056A) and a 
Lynxeye position sensitive detector. Collection was made at room temperature.   
;
_pd_proc_ls_prof_R_factor 0.034
_pd_proc_ls_prof_wR_expected 0.020
_pd_proc_ls_prof_wR_factor 0.041
_refine_ls_goodness_of_fit_all 2.099
_cod_data_source_file c4ce00508b2.cif
_cod_data_source_block creatine_form_I
_cod_depositor_comments 'Adding full bibliography for 7215662--7215664.cif.'
_cod_original_cell_volume 608.14(1)
_cod_original_sg_symbol_H-M Pn21a
_cod_database_code 7215662

loop_
_symmetry_equiv_pos_as_xyz
x,y,z
-x,1/2+y,-z
1/2-x,1/2+y,1/2+z
1/2+x,y,1/2-z

loop_
_atom_site_label
_atom_site_type_symbol
_atom_site_thermal_displace_type
_atom_site_fract_x
_atom_site_fract_y
_atom_site_fract_z
_atom_site_occupancy
_atom_site_U_iso_or_equiv
O17 O Uiso -0.09889(8) 0.42321(18) -0.0920(3) 1.000 0.0251
O18 O Uiso -0.19383(13) 0.62120(10) -0.0112(2) 1.000 0.0251
N1 N Uiso 0.07336(4) 0.49818(5) 0.21966(10) 1.000 0.0251
N5 N Uiso 0.21915(5) 0.41155(4) -0.02165(11) 1.000 0.0251
N6 N Uiso 0.15222(5) 0.63184(5) -0.10033(10) 1.000 0.0251
C2 C Uiso 0.14729(5) 0.51441(5) 0.03441(10) 1.000 0.0251
C3 C Uiso 0.08085(3) 0.37615(4) 0.38291(6) 1.000 0.0251
C4 C Uiso -0.02884(3) 0.58025(5) 0.22342(8) 1.000 0.0251
C10 C Uiso -0.11432(5) 0.53773(7) 0.02298(12) 1.000 0.0251
H7 H Uiso 0.03301(17) 0.3898(2) 0.5139(4) 1.000 0.0301
H8 H Uiso 0.06482(19) 0.2948(2) 0.3008(4) 1.000 0.0301
H9 H Uiso 0.15024(16) 0.3699(3) 0.4524(4) 1.000 0.0301
H11 H Uiso -0.06077(18) 0.5695(2) 0.3769(4) 1.000 0.0301
H12 H Uiso -0.01430(18) 0.6729(2) 0.2076(4) 1.000 0.0301
H13 H Uiso 0.21434(17) 0.3204(2) 0.0509(5) 1.000 0.0301
H14 H Uiso 0.27501(17) 0.4286(3) -0.1452(5) 1.000 0.0301
H15 H Uiso 0.1104(2) 0.7151(3) -0.0607(4) 1.000 0.0301
H16 H Uiso 0.20773(18) 0.6384(2) -0.2269(5) 1.000 0.0301

loop_
_geom_angle_atom_site_label_1
_geom_angle_atom_site_label_2
_geom_angle_atom_site_label_3
_geom_angle
C2 N1 C3 119.73(4)
C2 N1 C4 120.30(5)
C3 N1 C4 118.29(4)
C2 N5 H13 122.57(15)
C2 N5 H14 118.69(17)
H13 N5 H14 118.7(2)
C2 N6 H15 123.45(15)
C2 N6 H16 118.13(13)
H15 N6 H16 117.76(19)
N5 C2 N6 117.80(5)
N1 C2 N5 120.39(5)
N1 C2 N6 121.82(5)
N1 C4 C10 114.10(4)
O18 C10 C4 116.04(7)
O17 C10 O18 125.96(9)
O17 C10 C4 118.01(7)
N1 C3 H7 107.89(13)
N1 C3 H8 112.20(14)
N1 C3 H9 110.65(17)
H7 C3 H8 111.04(19)
H7 C3 H9 105.46(19)
H8 C3 H9 109.4(2)
N1 C4 H11 107.73(14)
N1 C4 H12 111.33(14)
C10 C4 H11 108.69(14)
C10 C4 H12 108.70(14)
H11 C4 H12 105.95(19)

loop_
_geom_bond_atom_site_label_1
_geom_bond_atom_site_label_2
_geom_bond_distance
O17 C10 1.2657(18)
O18 C10 1.2521(15)
N1 C2 1.3356(8)
N1 C3 1.4563(6)
N1 C4 1.4499(6)
N5 C2 1.3368(7)
N6 C2 1.3318(7)
N5 H13 0.953(2)
N5 H14 0.953(2)
N6 H15 0.961(3)
N6 H16 0.949(2)
C4 C10 1.5343(7)
C3 H7 0.913(2)
C3 H8 0.911(2)
C3 H9 0.910(2)
C4 H11 0.910(2)
C4 H12 0.904(2)

loop_
_geom_hbond_atom_site_label_D
_geom_hbond_atom_site_label_H
_geom_hbond_atom_site_label_A
_geom_hbond_distance_DH
_geom_hbond_distance_HA
_geom_hbond_distance_DA
_geom_hbond_angle_DHA
_geom_hbond_site_symmetry_A
N5 H13 O18 0.953(2) 1.925(2) 2.7883(10) 149.5(2) 2_545
N5 H14 O17 0.953(2) 2.060(3) 2.9998(14) 168.6(3) 4_554
N6 H15 O17 0.961(3) 2.149(3) 3.0279(17) 151.5(2) 2_555
N6 H16 O18 0.949(2) 1.835(3) 2.7751(14) 170.08(19) 4_554

loop_
_geom_torsion_atom_site_label_1
_geom_torsion_atom_site_label_2
_geom_torsion_atom_site_label_3
_geom_torsion_atom_site_label_4
_geom_torsion
C3 N1 C2 N5 8.31(8)
C3 N1 C2 N6 -171.83(5)
C4 N1 C2 N5 -156.68(5)
C4 N1 C2 N6 23.19(8)
C2 N1 C4 C10 71.29(6)
C3 N1 C4 C10 -93.91(5)
N1 C4 C10 O17 12.78(10)
N1 C4 C10 O18 -167.24(8)
